data_7708711
loop_
_publ_author_name
'Schmer, Alexander'
'Welideniya, Dhanushi'
'Tersch\"uren, Tatjana'
'Schnakenburg, Gregor'
'Daniels, J\"org'
'Bauza, Antonio'
'Frontera, Antonio'
'Streubel, R.'

_publ_section_title
;
 A homonuclear \p-system with a singlet carbene-type alpha and a
 nucleophilic beta phosphorus -- first use in P-heterocyclic synthesis
;
_journal_name_full 'Dalton Transactions'
_journal_paper_doi 10.1039/D1DT03350F
_journal_year 2021
_chemical_formula_moiety 'C44 H48 O14 P2 W2'
_chemical_formula_sum 'C44 H48 O14 P2 W2'
_chemical_formula_weight 1230.46
_chemical_name_systematic AS-370
_space_group_crystal_system triclinic
_space_group_IT_number 2
_space_group_name_Hall '-P 1'
_space_group_name_H-M_alt 'P -1'
_atom_sites_solution_hydrogens geom
_audit_creation_date 2021-10-22
_audit_creation_method
;
Olex2 1.5
(compiled 2021.10.07 svn.r9718050b for OlexSys, GUI svn.r6410)
;
_audit_update_record
;
2021-10-22 deposited with the CCDC.	2021-11-03 downloaded from the CCDC.
;
_cell_angle_alpha 89.481(9)
_cell_angle_beta 80.738(9)
_cell_angle_gamma 67.861(9)
_cell_formula_units_Z 2
_cell_length_a 9.838(3)
_cell_length_b 12.198(4)
_cell_length_c 21.758(7)
_cell_measurement_reflns_used 7173
_cell_measurement_temperature 100
_cell_measurement_theta_max 22.05
_cell_measurement_theta_min 2.27
_cell_volume 2383.2(13)
_computing_cell_refinement 'SAINT V8.38A (?, 2016)'
_computing_data_reduction 'SAINT V8.38A (?, 2016)'
_computing_molecular_graphics 'Olex2 1.5 (Dolomanov et al., 2009)'
_computing_publication_material 'Olex2 1.5 (Dolomanov et al., 2009)'
_computing_structure_refinement 'XL  (Sheldrick, 2008)'
_computing_structure_solution 'XT (Sheldrick, 2015)'
_diffrn_ambient_temperature 100.0
_diffrn_measured_fraction_theta_full 0.999
_diffrn_measured_fraction_theta_max 0.999
_diffrn_measurement_device_type 'Bruker X8-KappaApexII'
_diffrn_measurement_method '\f and \w scans'
_diffrn_radiation_type MoK\a
_diffrn_radiation_wavelength 0.71073
_diffrn_reflns_av_R_equivalents 0.1955
_diffrn_reflns_av_unetI/netI 0.1193
_diffrn_reflns_Laue_measured_fraction_full 0.999
_diffrn_reflns_Laue_measured_fraction_max 0.999
_diffrn_reflns_limit_h_max 11
_diffrn_reflns_limit_h_min -11
_diffrn_reflns_limit_k_max 14
_diffrn_reflns_limit_k_min -14
_diffrn_reflns_limit_l_max 26
_diffrn_reflns_limit_l_min -26
_diffrn_reflns_number 68592
_diffrn_reflns_point_group_measured_fraction_full 0.999
_diffrn_reflns_point_group_measured_fraction_max 0.999
_diffrn_reflns_theta_full 25.242
_diffrn_reflns_theta_max 25.250
_diffrn_reflns_theta_min 2.268
_exptl_absorpt_coefficient_mu 4.952
_exptl_absorpt_correction_T_max 0.7460
_exptl_absorpt_correction_T_min 0.3084
_exptl_absorpt_correction_type empirical
_exptl_absorpt_process_details
'SADABS-2016/2 (Bruker,2016/2) was used for absorption correction. wR2(int) was 0.1590 before and 0.1067 after correction. The Ratio of minimum to maximum transmission is 0.4134. The \l/2 correction factor is Not present.'
_exptl_crystal_colour 'clear yellow'
_exptl_crystal_colour_lustre clear
_exptl_crystal_colour_primary yellow
_exptl_crystal_density_diffrn 1.715
_exptl_crystal_description block
_exptl_crystal_F_000 1204
_exptl_crystal_size_max 0.25
_exptl_crystal_size_mid 0.09
_exptl_crystal_size_min 0.08
_refine_diff_density_max 3.890
_refine_diff_density_min -2.122
_refine_diff_density_rms 0.260
_refine_ls_extinction_method none
_refine_ls_goodness_of_fit_ref 1.103
_refine_ls_hydrogen_treatment constr
_refine_ls_matrix_type full
_refine_ls_number_parameters 592
_refine_ls_number_reflns 8620
_refine_ls_number_restraints 30
_refine_ls_restrained_S_all 1.102
_refine_ls_R_factor_all 0.1288
_refine_ls_R_factor_gt 0.0767
_refine_ls_shift/su_max 0.001
_refine_ls_shift/su_mean 0.000
_refine_ls_structure_factor_coef Fsqd
_refine_ls_weighting_details 'w=1/[\s^2^(Fo^2^)+70.8996P] where P=(Fo^2^+2Fc^2^)/3'
_refine_ls_weighting_scheme calc
_refine_ls_wR_factor_gt 0.1664
_refine_ls_wR_factor_ref 0.1991
_reflns_Friedel_coverage 0.000
_reflns_number_gt 5767
_reflns_number_total 8620
_reflns_threshold_expression 'I > 2\s(I)'
_cod_data_source_file d1dt03350f2.cif
_cod_data_source_block 5863f
_cod_database_code 7708711
_shelx_shelxl_version_number 2014/7
_shelx_space_group_comment
;
The symmetry employed for this shelxl refinement is uniquely defined
by the following loop, which should always be used as a source of
symmetry information in preference to the above space-group names.
They are only intended as comments.
;
_shelx_estimated_absorpt_t_max 0.693
_shelx_estimated_absorpt_t_min 0.371
_olex2_refinement_description
;
1. Fixed Uiso
 At 1.2 times of:
  All C(H) groups
 At 1.5 times of:
  All C(H,H,H) groups
2. Uiso/Uaniso restraints and constraints
Uanis(O6) \\sim Ueq, Uanis(C23) \\sim Ueq, Uanis(C35) \\sim Ueq: with sigma of
0.002 and sigma for terminal atoms of 0.004
Uanis(C4) \\sim Ueq, Uanis(C22) \\sim Ueq: with sigma of 0.002 and sigma for
terminal atoms of 0.004
3. Others
 Sof(W2S)=Sof(W1S)=1-FVAR(1)
 Sof(W1)=Sof(W2)=FVAR(1)
4.a Aromatic/amide H refined with riding coordinates:
 C8(H8), C10(H10), C12(H12), C27(H27), C29(H29), C31(H31)
4.b Idealised Me refined as rotating group:
 C4(H4A,H4B,H4C), C6(H6A,H6B,H6C), C14(H14A,H14B,H14C), C15(H15A,H15B,H15C),
 C16(H16A,H16B,H16C), C18(H18A,H18B,H18C), C19(H19A,H19B,H19C), C20(H20A,H20B,
 H20C), C33(H33A,H33B,H33C), C34(H34A,H34B,H34C), C35(H35A,H35B,H35C), C37(H37A,
 H37B,H37C), C38(H38A,H38B,H38C), C39(H39A,H39B,H39C)
;
_olex2_submission_special_instructions 'No special instructions were received'

loop_
_space_group_symop_operation_xyz
'x, y, z'
'-x, -y, -z'

loop_
_atom_site_label
_atom_site_type_symbol
_atom_site_fract_x
_atom_site_fract_y
_atom_site_fract_z
_atom_site_U_iso_or_equiv
_atom_site_adp_type
_atom_site_occupancy
_atom_site_site_symmetry_order
_atom_site_calc_flag
_atom_site_refinement_flags_posn
_atom_site_refinement_flags_adp
_atom_site_refinement_flags_occupancy
_atom_site_disorder_assembly
_atom_site_disorder_group
W1 W 0.64046(7) 0.85794(6) 0.85419(3) 0.0302(2) Uani 0.950(2) 1 d . . P A 1
W2 W 0.60427(7) 0.89551(6) 0.61332(3) 0.0269(2) Uani 0.950(2) 1 d . . P A 1
P1 P 0.5014(4) 0.7806(4) 0.79320(19) 0.0266(9) Uani 1 1 d . . . . .
P2 P 0.4879(4) 0.7873(4) 0.68869(19) 0.0258(9) Uani 1 1 d . . . . .
O1 O 0.1969(13) 1.0172(12) 0.8690(6) 0.045(3) Uani 1 1 d . . . B 1
O2 O 0.0779(13) 0.8970(11) 0.8543(6) 0.053(4) Uani 1 1 d . . . B 1
O3 O 0.1717(11) 0.8909(10) 0.6442(5) 0.033(3) Uani 1 1 d . . . B 1
O4 O 0.0670(14) 1.0255(11) 0.7259(6) 0.049(3) Uani 1 1 d . . . B 1
O5 O 0.7887(16) 0.9570(15) 0.9475(6) 0.068(4) Uani 1 1 d . . . . .
O6 O 0.4307(15) 1.1205(12) 0.8401(6) 0.055(4) Uani 1 1 d . U . A 1
O7 O 0.8989(13) 0.8520(11) 0.7443(6) 0.046(3) Uani 1 1 d . . . . .
O8 O 0.8609(15) 0.5995(12) 0.8725(6) 0.048(3) Uani 1 1 d . . . . .
O9 O 0.4143(16) 0.8323(14) 0.9716(6) 0.067(4) Uani 1 1 d . . . A 1
O10 O 0.7581(17) 1.0172(15) 0.5114(6) 0.068(4) Uani 1 1 d . . . . .
O11 O 0.5604(15) 0.7591(11) 0.4982(6) 0.050(3) Uani 1 1 d . . . . .
O12 O 0.9259(14) 0.6997(11) 0.6197(6) 0.047(3) Uani 1 1 d . . . . .
O13 O 0.6402(14) 1.0740(11) 0.7103(6) 0.049(3) Uani 1 1 d . . . . .
O14 O 0.2909(13) 1.0996(11) 0.6085(6) 0.045(3) Uani 1 1 d . . . A 1
C1 C 0.3055(17) 0.8709(13) 0.7886(8) 0.031(4) Uani 1 1 d . . . B 1
C2 C 0.2997(17) 0.8694(13) 0.7270(7) 0.031(4) Uani 1 1 d . . . B 1
C3 C 0.1783(18) 0.9299(15) 0.8417(8) 0.035(4) Uani 1 1 d . . . B 1
C4 C 0.086(2) 1.0721(18) 0.9233(9) 0.054(5) Uani 1 1 d . U . B 1
H4A H -0.0137 1.0907 0.9130 0.081 Uiso 1 1 calc R U . B 1
H4B H 0.0949 1.1452 0.9365 0.081 Uiso 1 1 calc R U . B 1
H4C H 0.1007 1.0175 0.9572 0.081 Uiso 1 1 calc R U . B 1
C5 C 0.1638(17) 0.9377(13) 0.7008(8) 0.028(3) Uani 1 1 d . . . B 1
C6 C 0.0459(17) 0.9516(17) 0.6143(8) 0.042(5) Uani 1 1 d . . . B 1
H6A H 0.0590 0.9107 0.5740 0.063 Uiso 1 1 calc R U . B 1
H6B H 0.0379 1.0333 0.6079 0.063 Uiso 1 1 calc R U . B 1
H6C H -0.0451 0.9524 0.6408 0.063 Uiso 1 1 calc R U . B 1
C7 C 0.4999(16) 0.6399(14) 0.8181(7) 0.029(3) Uani 1 1 d . . . . .
C8 C 0.6232(17) 0.5373(13) 0.8013(7) 0.029(3) Uani 1 1 d . . . . .
H8 H 0.7059 0.5400 0.7729 0.035 Uiso 1 1 calc R U . . .
C9 C 0.6293(17) 0.4290(15) 0.8252(8) 0.033(4) Uani 1 1 d . . . . .
C10 C 0.5084(17) 0.4291(16) 0.8680(8) 0.035(4) Uani 1 1 d . . . . .
H10 H 0.5122 0.3565 0.8854 0.042 Uiso 1 1 calc R U . . .
C11 C 0.3794(18) 0.5329(15) 0.8869(7) 0.033(4) Uani 1 1 d . . . . .
C12 C 0.3778(17) 0.6369(15) 0.8613(7) 0.032(4) Uani 1 1 d . . . . .
H12 H 0.2931 0.7081 0.8730 0.039 Uiso 1 1 calc R U . . .
C13 C 0.7659(17) 0.3139(15) 0.8047(7) 0.032(4) Uani 1 1 d . . . . .
C14 C 0.790(2) 0.2990(17) 0.7324(8) 0.049(5) Uani 1 1 d . . . . .
H14A H 0.7033 0.2900 0.7197 0.074 Uiso 1 1 calc R U . . .
H14B H 0.8793 0.2285 0.7177 0.074 Uiso 1 1 calc R U . . .
H14C H 0.8022 0.3691 0.7141 0.074 Uiso 1 1 calc R U . . .
C15 C 0.7474(19) 0.2073(16) 0.8328(8) 0.039(4) Uani 1 1 d . . . . .
H15A H 0.7357 0.2159 0.8783 0.058 Uiso 1 1 calc R U . . .
H15B H 0.8355 0.1364 0.8172 0.058 Uiso 1 1 calc R U . . .
H15C H 0.6589 0.1995 0.8215 0.058 Uiso 1 1 calc R U . . .
C16 C 0.9067(18) 0.3275(16) 0.8246(9) 0.045(5) Uani 1 1 d . . . . .
H16A H 0.9130 0.4020 0.8102 0.068 Uiso 1 1 calc R U . . .
H16B H 0.9969 0.2609 0.8058 0.068 Uiso 1 1 calc R U . . .
H16C H 0.8973 0.3279 0.8701 0.068 Uiso 1 1 calc R U . . .
C17 C 0.2522(18) 0.5274(15) 0.9356(7) 0.033(4) Uani 1 1 d . . . . .
C18 C 0.199(2) 0.4310(19) 0.9164(10) 0.060(6) Uani 1 1 d . . . . .
H18A H 0.1673 0.4473 0.8757 0.090 Uiso 1 1 calc R U . . .
H18B H 0.1150 0.4312 0.9476 0.090 Uiso 1 1 calc R U . . .
H18C H 0.2807 0.3533 0.9138 0.090 Uiso 1 1 calc R U . . .
C19 C 0.310(2) 0.496(2) 0.9980(9) 0.074(7) Uani 1 1 d . . . . .
H19A H 0.2307 0.4893 1.0295 0.112 Uiso 1 1 calc R U . . .
H19B H 0.3392 0.5592 1.0118 0.112 Uiso 1 1 calc R U . . .
H19C H 0.3960 0.4211 0.9923 0.112 Uiso 1 1 calc R U . . .
C20 C 0.122(2) 0.6480(19) 0.9470(9) 0.058(6) Uani 1 1 d . . . . .
H20A H 0.1474 0.7010 0.9724 0.087 Uiso 1 1 calc R U . . .
H20B H 0.0330 0.6375 0.9690 0.087 Uiso 1 1 calc R U . . .
H20C H 0.1025 0.6824 0.9070 0.087 Uiso 1 1 calc R U . . .
C21 C 0.738(2) 0.9191(17) 0.9142(8) 0.043(4) Uani 1 1 d . . . . .
C22 C 0.5059(17) 1.0277(14) 0.8425(7) 0.028(3) Uani 1 1 d . U . A 1
C23 C 0.8006(19) 0.8577(15) 0.7839(8) 0.035(4) Uani 1 1 d . U . . .
C24 C 0.775(2) 0.6926(17) 0.8663(8) 0.035(4) Uani 1 1 d . . . . .
C25 C 0.495(2) 0.8447(17) 0.9286(10) 0.051(5) Uani 1 1 d . . . A 1
C26 C 0.4932(16) 0.6439(13) 0.6651(7) 0.024(3) Uani 1 1 d . . . . .
C27 C 0.6165(16) 0.5706(13) 0.6216(7) 0.028(3) Uani 1 1 d . . . . .
H27 H 0.6947 0.5965 0.6064 0.034 Uiso 1 1 calc R U . . .
C28 C 0.6240(17) 0.4597(13) 0.6007(8) 0.033(4) Uani 1 1 d . . . . .
C29 C 0.5085(17) 0.4259(14) 0.6254(8) 0.032(4) Uani 1 1 d . . . . .
H29 H 0.5136 0.3500 0.6125 0.038 Uiso 1 1 calc R U . . .
C30 C 0.3845(16) 0.4962(16) 0.6682(7) 0.033(4) Uani 1 1 d . . . . .
C31 C 0.3784(17) 0.6058(14) 0.6872(7) 0.028(4) Uani 1 1 d . . . . .
H31 H 0.2947 0.6559 0.7159 0.034 Uiso 1 1 calc R U . . .
C32 C 0.7538(17) 0.3824(14) 0.5518(8) 0.034(4) Uani 1 1 d . . . . .
C33 C 0.699(2) 0.3906(19) 0.4885(8) 0.053(5) Uani 1 1 d . . . . .
H33A H 0.6464 0.3366 0.4867 0.079 Uiso 1 1 calc R U . . .
H33B H 0.7840 0.3684 0.4544 0.079 Uiso 1 1 calc R U . . .
H33C H 0.6304 0.4720 0.4843 0.079 Uiso 1 1 calc R U . . .
C34 C 0.812(3) 0.254(2) 0.5682(11) 0.086(8) Uani 1 1 d . . . . .
H34A H 0.8444 0.2477 0.6089 0.129 Uiso 1 1 calc R U . . .
H34B H 0.8966 0.2072 0.5363 0.129 Uiso 1 1 calc R U . . .
H34C H 0.7329 0.2228 0.5701 0.129 Uiso 1 1 calc R U . . .
C35 C 0.881(2) 0.424(2) 0.5416(11) 0.066(6) Uani 1 1 d . U . . .
H35A H 0.8429 0.5087 0.5330 0.100 Uiso 1 1 calc R U . . .
H35B H 0.9546 0.3787 0.5060 0.100 Uiso 1 1 calc R U . . .
H35C H 0.9268 0.4132 0.5790 0.100 Uiso 1 1 calc R U . . .
C36 C 0.2633(18) 0.4467(15) 0.6943(8) 0.035(4) Uani 1 1 d . . . . .
C37 C 0.200(2) 0.4148(18) 0.6413(9) 0.049(5) Uani 1 1 d . . . . .
H37A H 0.2674 0.4081 0.6019 0.073 Uiso 1 1 calc R U . . .
H37B H 0.1024 0.4768 0.6393 0.073 Uiso 1 1 calc R U . . .
H37C H 0.1888 0.3390 0.6485 0.073 Uiso 1 1 calc R U . . .
C38 C 0.3358(19) 0.3378(15) 0.7298(9) 0.043(4) Uani 1 1 d . . . . .
H38A H 0.4236 0.2816 0.7028 0.064 Uiso 1 1 calc R U . . .
H38B H 0.2645 0.3001 0.7430 0.064 Uiso 1 1 calc R U . . .
H38C H 0.3660 0.3616 0.7667 0.064 Uiso 1 1 calc R U . . .
C39 C 0.1371(19) 0.5408(16) 0.7382(9) 0.044(4) Uani 1 1 d . . . . .
H39A H 0.0592 0.5107 0.7533 0.066 Uiso 1 1 calc R U . . .
H39B H 0.0952 0.6127 0.7158 0.066 Uiso 1 1 calc R U . . .
H39C H 0.1760 0.5596 0.7738 0.066 Uiso 1 1 calc R U . . .
C40 C 0.701(2) 0.9706(19) 0.5506(10) 0.053(6) Uani 1 1 d . . . . .
C41 C 0.5741(19) 0.8050(16) 0.5413(10) 0.043(5) Uani 1 1 d . . . . .
C42 C 0.808(2) 0.7702(15) 0.6186(7) 0.037(4) Uani 1 1 d . . . . .
C43 C 0.6268(17) 1.0053(16) 0.6789(8) 0.037(4) Uani 1 1 d . . . . .
C44 C 0.400(2) 1.0236(15) 0.6098(8) 0.040(4) Uani 1 1 d . . . A 1
W2S W 0.340(2) 0.9518(17) 0.6399(9) 0.057(6) Uani 0.050(2) 1 d . . P A 2
W1S W 0.315(3) 0.9529(19) 0.8799(9) 0.068(7) Uani 0.050(2) 1 d . . P A 2

loop_
_atom_site_aniso_label
_atom_site_aniso_U_11
_atom_site_aniso_U_22
_atom_site_aniso_U_33
_atom_site_aniso_U_23
_atom_site_aniso_U_13
_atom_site_aniso_U_12
W1 0.0269(4) 0.0404(5) 0.0265(4) -0.0035(3) -0.0019(3) -0.0174(3)
W2 0.0249(4) 0.0319(4) 0.0267(4) 0.0005(3) -0.0027(3) -0.0148(3)
P1 0.022(2) 0.029(2) 0.028(2) -0.0058(17) -0.0024(16) -0.0100(18)
P2 0.022(2) 0.025(2) 0.030(2) -0.0030(17) -0.0024(16) -0.0092(17)
O1 0.027(7) 0.057(9) 0.048(8) -0.012(6) -0.005(6) -0.015(7)
O2 0.032(7) 0.052(8) 0.061(9) -0.009(7) 0.019(6) -0.010(6)
O3 0.024(6) 0.040(7) 0.033(6) 0.000(5) -0.005(5) -0.010(5)
O4 0.046(8) 0.041(8) 0.049(8) -0.007(6) -0.014(6) -0.003(6)
O5 0.054(9) 0.113(13) 0.050(9) -0.011(8) -0.019(7) -0.041(9)
O6 0.054(5) 0.052(5) 0.061(5) 0.003(3) -0.004(3) -0.022(4)
O7 0.039(7) 0.065(9) 0.040(7) 0.002(6) -0.003(6) -0.028(7)
O8 0.048(8) 0.050(9) 0.052(8) 0.011(7) -0.009(6) -0.026(7)
O9 0.062(10) 0.091(12) 0.042(8) -0.010(8) 0.027(7) -0.035(9)
O10 0.072(10) 0.106(13) 0.048(9) 0.015(8) 0.008(7) -0.068(10)
O11 0.070(9) 0.048(8) 0.043(8) -0.011(6) -0.015(7) -0.031(7)
O12 0.035(7) 0.043(8) 0.048(8) -0.009(6) -0.003(6) -0.001(6)
O13 0.052(8) 0.038(7) 0.057(8) -0.017(6) -0.016(7) -0.014(6)
O14 0.035(7) 0.040(8) 0.062(9) 0.009(6) -0.011(6) -0.016(6)
C1 0.025(8) 0.020(8) 0.041(10) -0.010(7) 0.002(7) -0.005(7)
C2 0.031(9) 0.020(8) 0.034(9) -0.009(7) -0.004(7) -0.001(7)
C3 0.027(9) 0.040(10) 0.039(10) -0.003(8) 0.007(7) -0.018(8)
C4 0.052(6) 0.056(6) 0.051(6) -0.001(4) -0.008(4) -0.018(4)
C5 0.025(8) 0.015(8) 0.041(10) -0.004(7) -0.001(7) -0.007(7)
C6 0.027(9) 0.071(14) 0.033(10) 0.013(9) -0.010(8) -0.023(9)
C7 0.024(8) 0.032(9) 0.032(9) -0.007(7) -0.003(7) -0.013(7)
C8 0.028(8) 0.023(8) 0.032(9) -0.002(7) 0.000(7) -0.008(7)
C9 0.025(8) 0.043(10) 0.035(9) -0.003(8) -0.006(7) -0.018(8)
C10 0.028(9) 0.043(10) 0.037(10) 0.002(8) -0.009(7) -0.016(8)
C11 0.032(9) 0.041(10) 0.031(9) 0.002(7) -0.010(7) -0.019(8)
C12 0.022(8) 0.035(10) 0.035(9) -0.006(7) 0.000(7) -0.006(7)
C13 0.025(8) 0.047(11) 0.028(9) 0.010(7) -0.006(7) -0.018(8)
C14 0.047(11) 0.053(12) 0.035(10) 0.006(9) 0.000(8) -0.007(10)
C15 0.034(9) 0.054(12) 0.036(10) 0.005(8) -0.008(8) -0.025(9)
C16 0.028(9) 0.045(11) 0.059(12) 0.002(9) -0.005(8) -0.011(8)
C17 0.041(10) 0.045(10) 0.021(8) 0.011(7) -0.004(7) -0.027(9)
C18 0.048(12) 0.067(14) 0.071(14) 0.001(11) 0.020(10) -0.040(11)
C19 0.058(14) 0.14(2) 0.040(12) 0.010(13) 0.002(10) -0.052(15)
C20 0.033(10) 0.087(16) 0.051(12) -0.004(11) 0.023(9) -0.030(11)
C21 0.038(10) 0.053(12) 0.034(10) -0.004(9) 0.000(8) -0.014(9)
C22 0.028(4) 0.027(4) 0.028(4) 0.002(2) -0.002(2) -0.011(2)
C23 0.035(4) 0.035(4) 0.036(4) 0.001(2) -0.008(2) -0.014(2)
C24 0.041(10) 0.050(12) 0.034(9) -0.002(8) 0.001(8) -0.040(10)
C25 0.047(12) 0.040(11) 0.071(15) -0.009(10) -0.031(11) -0.012(10)
C26 0.022(7) 0.025(8) 0.025(8) 0.001(6) -0.015(6) -0.005(6)
C27 0.017(7) 0.028(9) 0.034(9) 0.001(7) -0.002(6) -0.004(7)
C28 0.023(8) 0.021(8) 0.043(10) -0.017(7) -0.002(7) 0.003(7)
C29 0.032(9) 0.024(9) 0.044(10) 0.004(7) -0.015(8) -0.013(7)
C30 0.017(8) 0.054(11) 0.030(9) -0.013(8) 0.001(6) -0.015(8)
C31 0.031(8) 0.037(10) 0.023(8) 0.004(7) -0.019(7) -0.013(7)
C32 0.025(8) 0.021(9) 0.048(10) -0.006(7) -0.007(7) -0.001(7)
C33 0.037(10) 0.080(15) 0.030(10) -0.009(10) -0.005(8) -0.009(10)
C34 0.085(18) 0.063(16) 0.064(16) -0.001(12) 0.008(14) 0.015(14)
C35 0.064(7) 0.069(7) 0.068(7) -0.003(4) -0.011(4) -0.026(4)
C36 0.036(9) 0.041(10) 0.033(9) -0.002(8) -0.002(7) -0.021(8)
C37 0.052(12) 0.063(13) 0.050(12) -0.004(10) -0.016(9) -0.040(11)
C38 0.040(10) 0.032(10) 0.064(13) 0.008(9) -0.006(9) -0.023(9)
C39 0.040(10) 0.044(11) 0.056(12) 0.008(9) -0.009(9) -0.025(9)
C40 0.039(11) 0.068(14) 0.062(13) -0.021(11) -0.025(10) -0.024(10)
C41 0.032(10) 0.039(11) 0.065(13) 0.007(9) -0.005(9) -0.024(9)
C42 0.051(11) 0.034(10) 0.028(9) -0.010(7) 0.007(8) -0.023(9)
C43 0.021(8) 0.051(11) 0.039(10) 0.002(9) 0.004(7) -0.015(8)
C44 0.041(11) 0.024(9) 0.044(11) 0.018(8) 0.008(8) -0.005(9)
W2S 0.058(12) 0.057(12) 0.067(13) 0.016(9) -0.028(9) -0.029(9)
W1S 0.080(16) 0.065(14) 0.044(11) -0.030(9) 0.018(10) -0.023(12)

loop_
_atom_type_symbol
_atom_type_description
_atom_type_scat_dispersion_real
_atom_type_scat_dispersion_imag
_atom_type_scat_source
C C 0.0033 0.0016 'International Tables Vol C Tables 4.2.6.8 and 6.1.1.4'
H H 0.0000 0.0000 'International Tables Vol C Tables 4.2.6.8 and 6.1.1.4'
O O 0.0106 0.0060 'International Tables Vol C Tables 4.2.6.8 and 6.1.1.4'
P P 0.1023 0.0942 'International Tables Vol C Tables 4.2.6.8 and 6.1.1.4'
W W -0.8490 6.8722 'International Tables Vol C Tables 4.2.6.8 and 6.1.1.4'

loop_
_geom_angle_atom_site_label_1
_geom_angle_atom_site_label_2
_geom_angle_atom_site_label_3
_geom_angle
_geom_angle_site_symmetry_1
_geom_angle_site_symmetry_3
_geom_angle_publ_flag
C21 W1 P1 172.8(5) . . ?
C22 W1 P1 91.0(4) . . ?
C22 W1 C21 89.7(7) . . ?
C23 W1 P1 97.7(5) . . ?
C23 W1 C21 89.4(7) . . ?
C23 W1 C22 93.4(6) . . ?
C23 W1 C25 174.3(7) . . ?
C24 W1 P1 90.1(4) . . ?
C24 W1 C21 89.3(7) . . ?
C24 W1 C22 178.9(6) . . ?
C24 W1 C23 86.3(7) . . ?
C24 W1 C25 88.3(7) . . ?
C25 W1 P1 84.4(5) . . ?
C25 W1 C21 88.4(7) . . ?
C25 W1 C22 92.0(7) . . ?
C40 W2 P2 176.2(6) . . ?
C40 W2 C41 87.5(7) . . ?
C40 W2 C42 88.8(7) . . ?
C40 W2 C43 87.0(7) . . ?
C40 W2 C44 91.4(7) . . ?
C41 W2 P2 89.3(5) . . ?
C41 W2 C43 172.7(7) . . ?
C42 W2 P2 89.3(5) . . ?
C42 W2 C41 93.2(7) . . ?
C42 W2 C43 91.5(6) . . ?
C42 W2 C44 178.7(7) . . ?
C43 W2 P2 96.3(5) . . ?
C44 W2 P2 90.6(4) . . ?
C44 W2 C41 88.1(8) . . ?
C44 W2 C43 87.2(7) . . ?
P2 P1 W1 130.4(2) . . ?
P2 P1 W1S 123.5(6) . . ?
C1 P1 W1 119.9(5) . . ?
C1 P1 P2 74.3(5) . . ?
C7 P1 W1 112.7(5) . . ?
C7 P1 P2 107.6(5) . . ?
C7 P1 C1 104.6(7) . . ?
C7 P1 W1S 108.8(7) . . ?
P1 P2 W2 124.39(19) . . ?
P1 P2 W2S 125.5(5) . . ?
C2 P2 W2 116.6(6) . . ?
C2 P2 P1 75.5(5) . . ?
C2 P2 C26 105.9(7) . . ?
C26 P2 W2 119.6(5) . . ?
C26 P2 P1 105.8(5) . . ?
C26 P2 W2S 117.0(6) . . ?
C3 O1 C4 114.0(14) . . ?
C5 O3 C6 114.6(12) . . ?
C2 C1 P1 104.4(11) . . ?
C2 C1 C3 127.5(15) . . ?
C3 C1 P1 128.1(13) . . ?
C1 C2 P2 105.7(12) . . ?
C1 C2 C5 123.3(14) . . ?
C5 C2 P2 130.5(12) . . ?
O1 C3 C1 110.7(13) . . ?
O2 C3 O1 127.7(16) . . ?
O2 C3 C1 121.6(15) . . ?
O1 C4 H4A 109.5 . . ?
O1 C4 H4B 109.5 . . ?
O1 C4 H4C 109.5 . . ?
H4A C4 H4B 109.5 . . ?
H4A C4 H4C 109.5 . . ?
H4B C4 H4C 109.5 . . ?
O3 C5 C2 110.2(12) . . ?
O4 C5 O3 126.0(15) . . ?
O4 C5 C2 123.6(15) . . ?
O3 C6 H6A 109.5 . . ?
O3 C6 H6B 109.5 . . ?
O3 C6 H6C 109.5 . . ?
H6A C6 H6B 109.5 . . ?
H6A C6 H6C 109.5 . . ?
H6B C6 H6C 109.5 . . ?
C8 C7 P1 120.6(12) . . ?
C8 C7 C12 119.6(15) . . ?
C12 C7 P1 119.3(12) . . ?
C7 C8 H8 119.3 . . ?
C7 C8 C9 121.3(15) . . ?
C9 C8 H8 119.3 . . ?
C8 C9 C13 121.0(14) . . ?
C10 C9 C8 117.7(15) . . ?
C10 C9 C13 121.3(15) . . ?
C9 C10 H10 118.6 . . ?
C9 C10 C11 122.8(16) . . ?
C11 C10 H10 118.6 . . ?
C10 C11 C17 120.1(15) . . ?
C12 C11 C10 117.3(15) . . ?
C12 C11 C17 122.6(15) . . ?
C7 C12 H12 119.4 . . ?
C11 C12 C7 121.2(15) . . ?
C11 C12 H12 119.4 . . ?
C9 C13 C14 107.5(13) . . ?
C9 C13 C16 108.5(13) . . ?
C14 C13 C16 109.1(14) . . ?
C15 C13 C9 112.7(13) . . ?
C15 C13 C14 109.8(15) . . ?
C15 C13 C16 109.1(13) . . ?
C13 C14 H14A 109.5 . . ?
C13 C14 H14B 109.5 . . ?
C13 C14 H14C 109.5 . . ?
H14A C14 H14B 109.5 . . ?
H14A C14 H14C 109.5 . . ?
H14B C14 H14C 109.5 . . ?
C13 C15 H15A 109.5 . . ?
C13 C15 H15B 109.5 . . ?
C13 C15 H15C 109.5 . . ?
H15A C15 H15B 109.5 . . ?
H15A C15 H15C 109.5 . . ?
H15B C15 H15C 109.5 . . ?
C13 C16 H16A 109.5 . . ?
C13 C16 H16B 109.5 . . ?
C13 C16 H16C 109.5 . . ?
H16A C16 H16B 109.5 . . ?
H16A C16 H16C 109.5 . . ?
H16B C16 H16C 109.5 . . ?
C11 C17 C18 111.0(14) . . ?
C11 C17 C19 108.3(14) . . ?
C11 C17 C20 111.3(13) . . ?
C18 C17 C19 108.7(16) . . ?
C20 C17 C18 110.5(15) . . ?
C20 C17 C19 106.9(16) . . ?
C17 C18 H18A 109.5 . . ?
C17 C18 H18B 109.5 . . ?
C17 C18 H18C 109.5 . . ?
H18A C18 H18B 109.5 . . ?
H18A C18 H18C 109.5 . . ?
H18B C18 H18C 109.5 . . ?
C17 C19 H19A 109.5 . . ?
C17 C19 H19B 109.5 . . ?
C17 C19 H19C 109.5 . . ?
H19A C19 H19B 109.5 . . ?
H19A C19 H19C 109.5 . . ?
H19B C19 H19C 109.5 . . ?
C17 C20 H20A 109.5 . . ?
C17 C20 H20B 109.5 . . ?
C17 C20 H20C 109.5 . . ?
H20A C20 H20B 109.5 . . ?
H20A C20 H20C 109.5 . . ?
H20B C20 H20C 109.5 . . ?
O5 C21 W1 177.6(18) . . ?
O6 C22 W1 175.7(14) . . ?
O7 C23 W1 176.3(15) . . ?
O8 C24 W1 175.4(13) . . ?
O9 C25 W1 177.3(17) . . ?
C27 C26 P2 118.2(11) . . ?
C31 C26 P2 122.1(12) . . ?
C31 C26 C27 119.7(14) . . ?
C26 C27 H27 119.8 . . ?
C28 C27 C26 120.4(14) . . ?
C28 C27 H27 119.8 . . ?
C27 C28 C32 120.6(14) . . ?
C29 C28 C27 117.1(14) . . ?
C29 C28 C32 122.3(14) . . ?
C28 C29 H29 118.0 . . ?
C28 C29 C30 124.1(15) . . ?
C30 C29 H29 118.0 . . ?
C29 C30 C36 119.4(14) . . ?
C31 C30 C29 117.7(14) . . ?
C31 C30 C36 122.9(14) . . ?
C26 C31 H31 119.5 . . ?
C30 C31 C26 121.0(15) . . ?
C30 C31 H31 119.5 . . ?
C28 C32 C33 108.3(13) . . ?
C34 C32 C28 111.8(16) . . ?
C34 C32 C33 108.8(16) . . ?
C35 C32 C28 112.8(14) . . ?
C35 C32 C33 106.0(16) . . ?
C35 C32 C34 109.0(17) . . ?
C32 C33 H33A 109.5 . . ?
C32 C33 H33B 109.5 . . ?
C32 C33 H33C 109.5 . . ?
H33A C33 H33B 109.5 . . ?
H33A C33 H33C 109.5 . . ?
H33B C33 H33C 109.5 . . ?
C32 C34 H34A 109.5 . . ?
C32 C34 H34B 109.5 . . ?
C32 C34 H34C 109.5 . . ?
H34A C34 H34B 109.5 . . ?
H34A C34 H34C 109.5 . . ?
H34B C34 H34C 109.5 . . ?
C32 C35 H35A 109.5 . . ?
C32 C35 H35B 109.5 . . ?
C32 C35 H35C 109.5 . . ?
H35A C35 H35B 109.5 . . ?
H35A C35 H35C 109.5 . . ?
H35B C35 H35C 109.5 . . ?
C37 C36 C30 110.0(14) . . ?
C37 C36 C38 110.7(15) . . ?
C37 C36 C39 108.7(15) . . ?
C38 C36 C30 108.0(14) . . ?
C38 C36 C39 109.8(14) . . ?
C39 C36 C30 109.6(13) . . ?
C36 C37 H37A 109.5 . . ?
C36 C37 H37B 109.5 . . ?
C36 C37 H37C 109.5 . . ?
H37A C37 H37B 109.5 . . ?
H37A C37 H37C 109.5 . . ?
H37B C37 H37C 109.5 . . ?
C36 C38 H38A 109.5 . . ?
C36 C38 H38B 109.5 . . ?
C36 C38 H38C 109.5 . . ?
H38A C38 H38B 109.5 . . ?
H38A C38 H38C 109.5 . . ?
H38B C38 H38C 109.5 . . ?
C36 C39 H39A 109.5 . . ?
C36 C39 H39B 109.5 . . ?
C36 C39 H39C 109.5 . . ?
H39A C39 H39B 109.5 . . ?
H39A C39 H39C 109.5 . . ?
H39B C39 H39C 109.5 . . ?
O10 C40 W2 178.8(15) . . ?
O11 C41 W2 175.3(15) . . ?
O12 C42 W2 177.6(15) . . ?
O13 C43 W2 172.6(15) . . ?
O14 C44 W2 175.5(16) . . ?

loop_
_geom_bond_atom_site_label_1
_geom_bond_atom_site_label_2
_geom_bond_distance
_geom_bond_site_symmetry_2
_geom_bond_publ_flag
W1 P1 2.470(4) . ?
W1 C21 2.037(19) . ?
W1 C22 2.034(16) . ?
W1 C23 2.010(17) . ?
W1 C24 2.00(2) . ?
W1 C25 2.03(2) . ?
W2 P2 2.498(4) . ?
W2 C40 1.95(2) . ?
W2 C41 2.05(2) . ?
W2 C42 2.03(2) . ?
W2 C43 2.059(19) . ?
W2 C44 2.042(18) . ?
P1 P2 2.298(6) . ?
P1 C1 1.844(16) . ?
P1 C7 1.800(16) . ?
P1 W1S 2.717(17) . ?
P2 C2 1.802(16) . ?
P2 C26 1.807(15) . ?
P2 W2S 2.351(18) . ?
O1 C3 1.31(2) . ?
O1 C4 1.44(2) . ?
O2 C3 1.192(19) . ?
O3 C5 1.340(18) . ?
O3 C6 1.436(18) . ?
O4 C5 1.195(18) . ?
O5 C21 1.13(2) . ?
O6 C22 1.101(18) . ?
O7 C23 1.168(19) . ?
O8 C24 1.15(2) . ?
O9 C25 1.17(2) . ?
O10 C40 1.20(2) . ?
O11 C41 1.15(2) . ?
O12 C42 1.16(2) . ?
O13 C43 1.14(2) . ?
O14 C44 1.127(19) . ?
C1 C2 1.35(2) . ?
C1 C3 1.51(2) . ?
C2 C5 1.49(2) . ?
C4 H4A 0.9800 . ?
C4 H4B 0.9800 . ?
C4 H4C 0.9800 . ?
C6 H6A 0.9800 . ?
C6 H6B 0.9800 . ?
C6 H6C 0.9800 . ?
C7 C8 1.38(2) . ?
C7 C12 1.41(2) . ?
C8 H8 0.9500 . ?
C8 C9 1.40(2) . ?
C9 C10 1.39(2) . ?
C9 C13 1.54(2) . ?
C10 H10 0.9500 . ?
C10 C11 1.42(2) . ?
C11 C12 1.38(2) . ?
C11 C17 1.53(2) . ?
C12 H12 0.9500 . ?
C13 C14 1.56(2) . ?
C13 C15 1.49(2) . ?
C13 C16 1.58(2) . ?
C14 H14A 0.9800 . ?
C14 H14B 0.9800 . ?
C14 H14C 0.9800 . ?
C15 H15A 0.9800 . ?
C15 H15B 0.9800 . ?
C15 H15C 0.9800 . ?
C16 H16A 0.9800 . ?
C16 H16B 0.9800 . ?
C16 H16C 0.9800 . ?
C17 C18 1.54(2) . ?
C17 C19 1.54(3) . ?
C17 C20 1.53(3) . ?
C18 H18A 0.9800 . ?
C18 H18B 0.9800 . ?
C18 H18C 0.9800 . ?
C19 H19A 0.9800 . ?
C19 H19B 0.9800 . ?
C19 H19C 0.9800 . ?
C20 H20A 0.9800 . ?
C20 H20B 0.9800 . ?
C20 H20C 0.9800 . ?
C26 C27 1.41(2) . ?
C26 C31 1.39(2) . ?
C27 H27 0.9500 . ?
C27 C28 1.40(2) . ?
C28 C29 1.38(2) . ?
C28 C32 1.53(2) . ?
C29 H29 0.9500 . ?
C29 C30 1.40(2) . ?
C30 C31 1.38(2) . ?
C30 C36 1.56(2) . ?
C31 H31 0.9500 . ?
C32 C33 1.55(2) . ?
C32 C34 1.52(3) . ?
C32 C35 1.50(3) . ?
C33 H33A 0.9800 . ?
C33 H33B 0.9800 . ?
C33 H33C 0.9800 . ?
C34 H34A 0.9800 . ?
C34 H34B 0.9800 . ?
C34 H34C 0.9800 . ?
C35 H35A 0.9800 . ?
C35 H35B 0.9800 . ?
C35 H35C 0.9800 . ?
C36 C37 1.51(2) . ?
C36 C38 1.52(2) . ?
C36 C39 1.53(2) . ?
C37 H37A 0.9800 . ?
C37 H37B 0.9800 . ?
C37 H37C 0.9800 . ?
C38 H38A 0.9800 . ?
C38 H38B 0.9800 . ?
C38 H38C 0.9800 . ?
C39 H39A 0.9800 . ?
C39 H39B 0.9800 . ?
C39 H39C 0.9800 . ?

loop_
_geom_torsion_atom_site_label_1
_geom_torsion_atom_site_label_2
_geom_torsion_atom_site_label_3
_geom_torsion_atom_site_label_4
_geom_torsion
_geom_torsion_site_symmetry_1
_geom_torsion_site_symmetry_2
_geom_torsion_site_symmetry_3
_geom_torsion_site_symmetry_4
_geom_torsion_publ_flag
W1 P1 C1 C2 130.2(10) . . . . ?
W1 P1 C1 C3 -51.7(16) . . . . ?
W1 P1 C7 C8 -77.0(13) . . . . ?
W1 P1 C7 C12 95.2(12) . . . . ?
W2 P2 C2 C1 -119.2(10) . . . . ?
W2 P2 C2 C5 53.3(16) . . . . ?
W2 P2 C26 C27 31.4(13) . . . . ?
W2 P2 C26 C31 -146.9(10) . . . . ?
P1 P2 C2 C1 2.3(10) . . . . ?
P1 P2 C2 C5 174.8(16) . . . . ?
P1 P2 C26 C27 -115.3(11) . . . . ?
P1 P2 C26 C31 66.4(12) . . . . ?
P1 C1 C2 P2 -2.9(13) . . . . ?
P1 C1 C2 C5 -176.1(12) . . . . ?
P1 C1 C3 O1 68.6(19) . . . . ?
P1 C1 C3 O2 -111.5(18) . . . . ?
P1 C7 C8 C9 173.6(12) . . . . ?
P1 C7 C12 C11 -172.7(12) . . . . ?
P2 P1 C1 C2 2.3(10) . . . . ?
P2 P1 C1 C3 -179.6(15) . . . . ?
P2 P1 C7 C8 73.4(13) . . . . ?
P2 P1 C7 C12 -114.5(12) . . . . ?
P2 C2 C5 O3 30(2) . . . . ?
P2 C2 C5 O4 -146.2(15) . . . . ?
P2 C26 C27 C28 -178.5(12) . . . . ?
P2 C26 C31 C30 179.5(12) . . . . ?
C1 P1 C7 C8 151.2(13) . . . . ?
C1 P1 C7 C12 -36.6(14) . . . . ?
C1 C2 C5 O3 -158.9(15) . . . . ?
C1 C2 C5 O4 25(3) . . . . ?
C2 P2 C26 C27 165.6(11) . . . . ?
C2 P2 C26 C31 -12.6(14) . . . . ?
C2 C1 C3 O1 -113.7(19) . . . . ?
C2 C1 C3 O2 66(3) . . . . ?
C3 C1 C2 P2 179.0(13) . . . . ?
C3 C1 C2 C5 6(3) . . . . ?
C4 O1 C3 O2 5(3) . . . . ?
C4 O1 C3 C1 -175.4(15) . . . . ?
C6 O3 C5 O4 -3(2) . . . . ?
C6 O3 C5 C2 -179.2(13) . . . . ?
C7 P1 C1 C2 -102.3(12) . . . . ?
C7 P1 C1 C3 75.8(15) . . . . ?
C7 C8 C9 C10 -2(2) . . . . ?
C7 C8 C9 C13 178.2(14) . . . . ?
C8 C7 C12 C11 0(2) . . . . ?
C8 C9 C10 C11 2(2) . . . . ?
C8 C9 C13 C14 -55.8(19) . . . . ?
C8 C9 C13 C15 -176.9(14) . . . . ?
C8 C9 C13 C16 62.1(19) . . . . ?
C9 C10 C11 C12 -1(2) . . . . ?
C9 C10 C11 C17 -178.2(14) . . . . ?
C10 C9 C13 C14 124.3(17) . . . . ?
C10 C9 C13 C15 3(2) . . . . ?
C10 C9 C13 C16 -117.8(16) . . . . ?
C10 C11 C12 C7 0(2) . . . . ?
C10 C11 C17 C18 -54(2) . . . . ?
C10 C11 C17 C19 65(2) . . . . ?
C10 C11 C17 C20 -177.7(15) . . . . ?
C12 C7 C8 C9 1(2) . . . . ?
C12 C11 C17 C18 128.4(18) . . . . ?
C12 C11 C17 C19 -112.3(19) . . . . ?
C12 C11 C17 C20 5(2) . . . . ?
C13 C9 C10 C11 -178.5(14) . . . . ?
C17 C11 C12 C7 177.5(14) . . . . ?
C26 P2 C2 C1 105.0(12) . . . . ?
C26 P2 C2 C5 -82.5(15) . . . . ?
C26 C27 C28 C29 -1(2) . . . . ?
C26 C27 C28 C32 177.5(14) . . . . ?
C27 C26 C31 C30 1(2) . . . . ?
C27 C28 C29 C30 2(2) . . . . ?
C27 C28 C32 C33 -103.8(18) . . . . ?
C27 C28 C32 C34 136.4(19) . . . . ?
C27 C28 C32 C35 13(2) . . . . ?
C28 C29 C30 C31 -1(2) . . . . ?
C28 C29 C30 C36 -178.1(15) . . . . ?
C29 C28 C32 C33 75(2) . . . . ?
C29 C28 C32 C34 -45(2) . . . . ?
C29 C28 C32 C35 -168.1(17) . . . . ?
C29 C30 C31 C26 -1(2) . . . . ?
C29 C30 C36 C37 -59(2) . . . . ?
C29 C30 C36 C38 62.3(19) . . . . ?
C29 C30 C36 C39 -178.1(15) . . . . ?
C31 C26 C27 C28 0(2) . . . . ?
C31 C30 C36 C37 124.1(17) . . . . ?
C31 C30 C36 C38 -115.1(17) . . . . ?
C31 C30 C36 C39 5(2) . . . . ?
C32 C28 C29 C30 -177.1(16) . . . . ?
C36 C30 C31 C26 176.5(14) . . . . ?
W2S P2 C26 C27 99.4(12) . . . . ?
W2S P2 C26 C31 -78.8(14) . . . . ?
W1S P1 C7 C8 -150.6(13) . . . . ?
W1S P1 C7 C12 21.6(15) . . . . ?
